data_7231730
loop_
_publ_author_name
'Li, Cheng'
'Deng, Zhao-Peng'
'Huo, Li-Hua'
'Gao, Shan'

_publ_section_title
;
 Cooperative effects of metal cations and coordination modes on
 luminescent s-block metal--organic complexes constructed from V-shaped
 4,4&#x2032;-sulfonyldiphenol
;
_journal_issue 46
_journal_name_full CrystEngComm
_journal_page_first 7513
_journal_paper_doi 10.1039/C8CE01591K
_journal_volume 20
_journal_year 2018
_chemical_formula_moiety 'C24 H26 Ca O12 S2'
_chemical_formula_sum 'C24 H26 Ca O12 S2'
_chemical_formula_weight 610.65
_space_group_IT_number 2
_space_group_name_Hall '-P 1'
_space_group_name_H-M_alt 'P -1'
_symmetry_cell_setting triclinic
_symmetry_space_group_name_Hall '-P 1'
_symmetry_space_group_name_H-M 'P -1'
_atom_sites_solution_hydrogens geom
_atom_sites_solution_primary direct
_atom_sites_solution_secondary difmap
_audit_creation_method SHELXL-97
_audit_update_record
;
2018-09-10 deposited with the CCDC.
2018-10-29 downloaded from the CCDC.
;
_cell_angle_alpha 106.848(10)
_cell_angle_beta 99.540(12)
_cell_angle_gamma 94.197(12)
_cell_formula_units_Z 1
_cell_length_a 5.6916(10)
_cell_length_b 11.2202(13)
_cell_length_c 12.0632(14)
_cell_measurement_reflns_used 1135
_cell_measurement_temperature 295(2)
_cell_measurement_theta_max 27.55
_cell_measurement_theta_min 3.52
_cell_volume 721.08(18)
_computing_cell_refinement
;
CrysAlis Pro (Agilent, 2013)
;
_computing_data_collection
;
CrysAlis Pro (Agilent, 2013)
;
_computing_data_reduction
;
CrysAlis Pro (Agilent, 2013)
;
_computing_molecular_graphics '(K. Brandenburg, Diamond 3.1, 2009)'
_computing_publication_material '(K. Brandenburg, Diamond 3.1, 2009)'
_computing_structure_refinement 'SHELXL-97 (Sheldrick, 1997)'
_computing_structure_solution 'SHELXS-97 (Sheldrick, 1990)'
_diffrn_ambient_temperature 295(2)
_diffrn_detector_area_resol_mean 16.1954
_diffrn_measured_fraction_theta_full 0.986
_diffrn_measured_fraction_theta_max 0.986
_diffrn_measurement_device_type 'Xcalibur, Eos'
_diffrn_measurement_method '\w scans'
_diffrn_radiation_monochromator graphite
_diffrn_radiation_source 'Enhance (Mo) X-ray Source'
_diffrn_radiation_type MoK\a
_diffrn_radiation_wavelength 0.71073
_diffrn_reflns_av_R_equivalents 0.0326
_diffrn_reflns_av_sigmaI/netI 0.0803
_diffrn_reflns_limit_h_max 3
_diffrn_reflns_limit_h_min -7
_diffrn_reflns_limit_k_max 14
_diffrn_reflns_limit_k_min -14
_diffrn_reflns_limit_l_max 15
_diffrn_reflns_limit_l_min -14
_diffrn_reflns_number 4215
_diffrn_reflns_theta_full 27.55
_diffrn_reflns_theta_max 27.55
_diffrn_reflns_theta_min 3.52
_exptl_absorpt_coefficient_mu 0.421
_exptl_absorpt_correction_T_max 0.9958
_exptl_absorpt_correction_T_min 0.9131
_exptl_absorpt_correction_type multi-scan
_exptl_absorpt_process_details
; 
CrysAlis Pro (Agilent, 2013)
Empirical absorption correction using spherical harmonics,
 implemented in SCALE3 ABSPACK scaling algorithm. 
;
_exptl_crystal_colour colorless
_exptl_crystal_density_diffrn 1.406
_exptl_crystal_density_method 'not measured'
_exptl_crystal_description prism
_exptl_crystal_F_000 318
_exptl_crystal_size_max 0.22
_exptl_crystal_size_mid 0.12
_exptl_crystal_size_min 0.01
_refine_diff_density_max 0.978
_refine_diff_density_min -0.764
_refine_diff_density_rms 0.093
_refine_ls_extinction_method none
_refine_ls_goodness_of_fit_ref 1.075
_refine_ls_hydrogen_treatment mixed
_refine_ls_matrix_type full
_refine_ls_number_parameters 187
_refine_ls_number_reflns 3283
_refine_ls_number_restraints 7
_refine_ls_restrained_S_all 1.074
_refine_ls_R_factor_all 0.0895
_refine_ls_R_factor_gt 0.0652
_refine_ls_shift/su_max 0.000
_refine_ls_shift/su_mean 0.000
_refine_ls_structure_factor_coef Fsqd
_refine_ls_weighting_details 'calc w=1/[\s^2^(Fo^2^)+(0.0909P)^2^+0.0000P] where P=(Fo^2^+2Fc^2^)/3'
_refine_ls_weighting_scheme calc
_refine_ls_wR_factor_gt 0.1752
_refine_ls_wR_factor_ref 0.2001
_reflns_number_gt 2296
_reflns_number_total 3283
_reflns_threshold_expression >2sigma(I)
_cod_data_source_file c8ce01591k2.cif
_cod_data_source_block complex7
_cod_depositor_comments 'Adding full bibliography for 7231723--7231735.cif.'
_cod_original_cell_volume 721.09(18)
_cod_database_code 7231730

loop_
_symmetry_equiv_pos_as_xyz
'x, y, z'
'-x, -y, -z'

loop_
_atom_site_label
_atom_site_type_symbol
_atom_site_fract_x
_atom_site_fract_y
_atom_site_fract_z
_atom_site_U_iso_or_equiv
_atom_site_adp_type
_atom_site_occupancy
_atom_site_symmetry_multiplicity
_atom_site_calc_flag
_atom_site_refinement_flags
Ca1 Ca 0.0000 0.5000 0.5000 0.0286(3) Uani 1 2 d S
S1 S 0.49902(17) 1.21287(8) 0.73603(8) 0.0353(3) Uani 1 1 d .
O1W O 0.3280(4) 0.3876(2) 0.5070(2) 0.0375(6) Uani 1 1 d D
H1WA H 0.444(5) 0.391(4) 0.471(3) 0.056 Uiso 1 1 d D
H1WB H 0.371(6) 0.356(4) 0.562(3) 0.056 Uiso 1 1 d D
O1 O 0.4383(5) 1.4172(3) 1.2347(2) 0.0478(7) Uani 1 1 d D
H1O H 0.522(7) 1.380(4) 1.277(4) 0.072 Uiso 1 1 d D
O2 O 0.7470(5) 1.2393(3) 0.7266(3) 0.0489(7) Uani 1 1 d .
O2W O 0.0862(5) 0.5442(3) 0.3319(2) 0.0468(7) Uani 1 1 d D
H2WA H 0.2175 0.5133 0.3228 0.070 Uiso 1 1 d RD
H2WB H 0.0990 0.6173 0.3237 0.070 Uiso 1 1 d RD
O3 O 0.3153(5) 1.2582(2) 0.6680(2) 0.0450(7) Uani 1 1 d .
O4 O 0.2877(4) 0.6669(2) 0.6165(2) 0.0360(6) Uani 1 1 d .
C1 C 0.4587(7) 1.3701(4) 1.1205(3) 0.0373(8) Uani 1 1 d .
C2 C 0.2834(7) 1.3881(4) 1.0341(3) 0.0461(10) Uani 1 1 d .
H2 H 0.1589 1.4333 1.0558 0.055 Uiso 1 1 calc R
C3 C 0.2928(7) 1.3394(4) 0.9167(3) 0.0446(10) Uani 1 1 d .
H3 H 0.1723 1.3492 0.8589 0.054 Uiso 1 1 calc R
C4 C 0.4816(6) 1.2759(3) 0.8849(3) 0.0348(8) Uani 1 1 d .
C5 C 0.6612(7) 1.2610(4) 0.9708(3) 0.0475(10) Uani 1 1 d .
H5 H 0.7905 1.2200 0.9491 0.057 Uiso 1 1 calc R
C6 C 0.6480(7) 1.3072(4) 1.0888(3) 0.0471(10) Uani 1 1 d .
H6 H 0.7666 1.2958 1.1465 0.057 Uiso 1 1 calc R
C7 C 0.3332(6) 0.7912(3) 0.6445(3) 0.0320(8) Uani 1 1 d .
C8 C 0.1579(7) 0.8633(4) 0.6142(4) 0.0444(10) Uani 1 1 d .
H8 H 0.0052 0.8235 0.5748 0.053 Uiso 1 1 calc R
C9 C 0.2053(7) 0.9926(4) 0.6413(4) 0.0431(9) Uani 1 1 d .
H9 H 0.0862 1.0392 0.6207 0.052 Uiso 1 1 calc R
C10 C 0.4310(6) 1.0502(3) 0.6988(3) 0.0333(8) Uani 1 1 d .
C11 C 0.6111(7) 0.9815(4) 0.7300(4) 0.0467(10) Uani 1 1 d .
H11 H 0.7644 1.0219 0.7677 0.056 Uiso 1 1 calc R
C12 C 0.5607(7) 0.8533(4) 0.7048(4) 0.0474(10) Uani 1 1 d .
H12 H 0.6791 0.8078 0.7281 0.057 Uiso 1 1 calc R

loop_
_atom_site_aniso_label
_atom_site_aniso_U_11
_atom_site_aniso_U_22
_atom_site_aniso_U_33
_atom_site_aniso_U_23
_atom_site_aniso_U_13
_atom_site_aniso_U_12
Ca1 0.0320(5) 0.0278(5) 0.0237(5) 0.0058(4) 0.0057(4) -0.0020(4)
S1 0.0480(6) 0.0312(5) 0.0255(5) 0.0096(4) 0.0069(4) -0.0065(4)
O1W 0.0404(14) 0.0437(15) 0.0359(15) 0.0200(12) 0.0130(12) 0.0076(12)
O1 0.0607(18) 0.0551(18) 0.0266(14) 0.0077(13) 0.0108(13) 0.0167(14)
O2 0.0548(17) 0.0469(17) 0.0442(16) 0.0135(13) 0.0164(14) -0.0110(13)
O2W 0.0601(17) 0.0475(16) 0.0429(16) 0.0241(13) 0.0185(14) 0.0091(13)
O3 0.0655(18) 0.0398(15) 0.0320(14) 0.0185(12) 0.0044(13) 0.0036(13)
O4 0.0432(14) 0.0291(13) 0.0300(13) 0.0052(10) 0.0024(11) -0.0042(11)
C1 0.044(2) 0.038(2) 0.0280(18) 0.0091(15) 0.0068(15) 0.0005(16)
C2 0.044(2) 0.057(3) 0.038(2) 0.0112(19) 0.0111(18) 0.0147(19)
C3 0.047(2) 0.056(3) 0.032(2) 0.0170(18) 0.0025(17) 0.0106(19)
C4 0.044(2) 0.0311(18) 0.0258(17) 0.0081(14) 0.0025(15) -0.0030(15)
C5 0.046(2) 0.060(3) 0.033(2) 0.0070(19) 0.0080(18) 0.011(2)
C6 0.051(2) 0.060(3) 0.0277(19) 0.0106(18) 0.0029(18) 0.016(2)
C7 0.0357(18) 0.0311(18) 0.0247(17) 0.0030(14) 0.0060(14) -0.0017(14)
C8 0.0338(19) 0.041(2) 0.050(2) 0.0087(18) -0.0029(17) -0.0061(17)
C9 0.043(2) 0.035(2) 0.047(2) 0.0130(17) 0.0011(18) -0.0023(17)
C10 0.0415(19) 0.0302(18) 0.0255(17) 0.0058(14) 0.0076(15) -0.0035(15)
C11 0.036(2) 0.038(2) 0.052(3) 0.0027(18) -0.0040(18) -0.0054(17)
C12 0.043(2) 0.034(2) 0.054(3) 0.0035(19) -0.0023(19) 0.0035(17)

loop_
_atom_type_symbol
_atom_type_description
_atom_type_scat_dispersion_real
_atom_type_scat_dispersion_imag
_atom_type_scat_source
C C 0.0033 0.0016 'International Tables Vol C Tables 4.2.6.8 and 6.1.1.4'
H H 0.0000 0.0000 'International Tables Vol C Tables 4.2.6.8 and 6.1.1.4'
O O 0.0106 0.0060 'International Tables Vol C Tables 4.2.6.8 and 6.1.1.4'
S S 0.1246 0.1234 'International Tables Vol C Tables 4.2.6.8 and 6.1.1.4'
Ca Ca 0.2262 0.3064 'International Tables Vol C Tables 4.2.6.8 and 6.1.1.4'

loop_
_geom_angle_atom_site_label_1
_geom_angle_atom_site_label_2
_geom_angle_atom_site_label_3
_geom_angle
_geom_angle_site_symmetry_1
_geom_angle_site_symmetry_3
O4 Ca1 O4 180.00(10) . 2_566
O4 Ca1 O1W 97.62(9) . 2_566
O4 Ca1 O1W 82.38(9) 2_566 2_566
O4 Ca1 O1W 82.38(9) . .
O4 Ca1 O1W 97.62(9) 2_566 .
O1W Ca1 O1W 180.000(1) 2_566 .
O4 Ca1 O2W 90.95(9) . 2_566
O4 Ca1 O2W 89.05(9) 2_566 2_566
O1W Ca1 O2W 90.39(9) 2_566 2_566
O1W Ca1 O2W 89.61(9) . 2_566
O4 Ca1 O2W 89.05(9) . .
O4 Ca1 O2W 90.95(9) 2_566 .
O1W Ca1 O2W 89.61(9) 2_566 .
O1W Ca1 O2W 90.39(9) . .
O2W Ca1 O2W 180.000(1) 2_566 .
O4 Ca1 H2WA 85.3 . .
O4 Ca1 H2WA 94.7 2_566 .
O1W Ca1 H2WA 107.7 2_566 .
O1W Ca1 H2WA 72.3 . .
O2W Ca1 H2WA 161.9 2_566 .
O2W Ca1 H2WA 18.1 . .
O3 S1 O2 118.77(17) . .
O3 S1 C10 108.11(17) . .
O2 S1 C10 107.54(17) . .
O3 S1 C4 107.37(17) . .
O2 S1 C4 107.36(17) . .
C10 S1 C4 107.17(16) . .
Ca1 O1W H1WA 126(2) . .
Ca1 O1W H1WB 122(2) . .
H1WA O1W H1WB 108.9(16) . .
C1 O1 H1O 109(4) . .
Ca1 O2W H2WA 103.6 . .
Ca1 O2W H2WB 124.8 . .
H2WA O2W H2WB 108.6 . .
C7 O4 Ca1 140.8(2) . .
O1 C1 C6 121.9(3) . .
O1 C1 C2 118.1(3) . .
C6 C1 C2 119.9(3) . .
C3 C2 C1 120.4(4) . .
C3 C2 H2 119.8 . .
C1 C2 H2 119.8 . .
C2 C3 C4 119.7(4) . .
C2 C3 H3 120.1 . .
C4 C3 H3 120.1 . .
C3 C4 C5 120.2(3) . .
C3 C4 S1 120.8(3) . .
C5 C4 S1 118.9(3) . .
C6 C5 C4 119.9(4) . .
C6 C5 H5 120.0 . .
C4 C5 H5 120.0 . .
C1 C6 C5 119.7(4) . .
C1 C6 H6 120.1 . .
C5 C6 H6 120.1 . .
O4 C7 C8 121.5(3) . .
O4 C7 C12 120.4(3) . .
C8 C7 C12 118.0(3) . .
C9 C8 C7 121.9(4) . .
C9 C8 H8 119.1 . .
C7 C8 H8 119.1 . .
C10 C9 C8 118.6(4) . .
C10 C9 H9 120.7 . .
C8 C9 H9 120.7 . .
C9 C10 C11 121.3(3) . .
C9 C10 S1 120.4(3) . .
C11 C10 S1 118.4(3) . .
C12 C11 C10 119.7(4) . .
C12 C11 H11 120.2 . .
C10 C11 H11 120.2 . .
C11 C12 C7 120.6(4) . .
C11 C12 H12 119.7 . .
C7 C12 H12 119.7 . .

loop_
_geom_bond_atom_site_label_1
_geom_bond_atom_site_label_2
_geom_bond_distance
_geom_bond_site_symmetry_2
Ca1 O4 2.329(2) .
Ca1 O4 2.329(2) 2_566
Ca1 O1W 2.331(2) 2_566
Ca1 O1W 2.331(2) .
Ca1 O2W 2.340(2) 2_566
Ca1 O2W 2.340(2) .
Ca1 H2WA 2.6752 .
S1 O3 1.435(3) .
S1 O2 1.450(3) .
S1 C10 1.745(4) .
S1 C4 1.751(4) .
O1W H1WA 0.85(4) .
O1W H1WB 0.85(4) .
O1 C1 1.353(4) .
O1 H1O 0.85(4) .
O2W H2WA 0.8527 .
O2W H2WB 0.8524 .
O4 C7 1.332(4) .
C1 C6 1.377(5) .
C1 C2 1.389(5) .
C2 C3 1.374(5) .
C2 H2 0.9300 .
C3 C4 1.378(5) .
C3 H3 0.9300 .
C4 C5 1.386(5) .
C5 C6 1.384(5) .
C5 H5 0.9300 .
C6 H6 0.9300 .
C7 C8 1.397(5) .
C7 C12 1.397(5) .
C8 C9 1.386(5) .
C8 H8 0.9300 .
C9 C10 1.368(5) .
C9 H9 0.9300 .
C10 C11 1.394(5) .
C11 C12 1.378(5) .
C11 H11 0.9300 .
C12 H12 0.9300 .

loop_
_geom_hbond_atom_site_label_D
_geom_hbond_atom_site_label_H
_geom_hbond_atom_site_label_A
_geom_hbond_distance_DH
_geom_hbond_distance_HA
_geom_hbond_distance_DA
_geom_hbond_angle_DHA
_geom_hbond_site_symmetry_A
O1W H1WA O4 0.85(4) 2.041(19) 2.851(3) 159(4) 2_666
O1W H1WA O1W 0.85(4) 2.64(4) 3.140(5) 119(4) 2_666
O1W H1WB O3 0.85(4) 1.957(17) 2.748(3) 154(3) 1_545
O1 H1O O4 0.85(4) 1.765(15) 2.610(4) 168(5) 2_677
O2W H2WA O1 0.85 1.96 2.766(4) 155.8 1_544
O2W H2WB O2 0.85 2.07 2.860(4) 154.8 2_676

loop_
_geom_torsion_atom_site_label_1
_geom_torsion_atom_site_label_2
_geom_torsion_atom_site_label_3
_geom_torsion_atom_site_label_4
_geom_torsion
_geom_torsion_site_symmetry_1
O1W Ca1 O4 C7 -25.6(3) 2_566
O1W Ca1 O4 C7 154.4(3) .
O2W Ca1 O4 C7 -116.1(3) 2_566
O2W Ca1 O4 C7 63.9(3) .
O1 C1 C2 C3 -178.4(4) .
C6 C1 C2 C3 2.4(6) .
C1 C2 C3 C4 -2.1(6) .
C2 C3 C4 C5 0.1(6) .
C2 C3 C4 S1 -179.9(3) .
O3 S1 C4 C3 9.0(4) .
O2 S1 C4 C3 137.8(3) .
C10 S1 C4 C3 -106.9(3) .
O3 S1 C4 C5 -171.0(3) .
O2 S1 C4 C5 -42.3(4) .
C10 S1 C4 C5 73.0(4) .
C3 C4 C5 C6 1.6(6) .
S1 C4 C5 C6 -178.3(3) .
O1 C1 C6 C5 -179.9(4) .
C2 C1 C6 C5 -0.6(7) .
C4 C5 C6 C1 -1.3(7) .
Ca1 O4 C7 C8 11.9(5) .
Ca1 O4 C7 C12 -167.5(3) .
O4 C7 C8 C9 -178.9(4) .
C12 C7 C8 C9 0.6(6) .
C7 C8 C9 C10 0.3(6) .
C8 C9 C10 C11 0.0(6) .
C8 C9 C10 S1 -179.4(3) .
O3 S1 C10 C9 -16.5(4) .
O2 S1 C10 C9 -145.9(3) .
C4 S1 C10 C9 99.0(3) .
O3 S1 C10 C11 164.0(3) .
O2 S1 C10 C11 34.7(3) .
C4 S1 C10 C11 -80.5(3) .
C9 C10 C11 C12 -1.3(6) .
S1 C10 C11 C12 178.2(3) .
C10 C11 C12 C7 2.3(6) .
O4 C7 C12 C11 177.6(4) .
C8 C7 C12 C11 -1.9(6) .
